data_7213004
loop_
_publ_author_name
'Giffard, Michel'
'Riou, Am\'ed\'ee'
'Mabon, Gilles'
'Mercier, Nicolas'
'Molini\'e, Philippe'
'Nguyen, Thien Phap'

_publ_section_title
;
 Structural and electrical properties of
 bis(ethylenedithio)tetrathiafulvalenium hydrogen fumarate (2/1): a
 BEDT-TTF mixed-valency salt with a hydrogen-bonding organic anion
;
_journal_issue 4
_journal_name_full 'Journal of Materials Chemistry'
_journal_page_first 851
_journal_paper_doi 10.1039/a810002k
_journal_volume 9
_journal_year 1999
_chemical_formula_moiety C24H19O4S16
_chemical_formula_sum 'C24 H19 O4 S16'
_chemical_formula_weight 884.37
_chemical_name_systematic ' ?'
_space_group_IT_number 2
_symmetry_cell_setting triclinic
_symmetry_space_group_name_Hall '-P 1'
_symmetry_space_group_name_H-M 'P -1'
_cell_angle_alpha 79.98(3)
_cell_angle_beta 79.68(3)
_cell_angle_gamma 81.88(4)
_cell_formula_units_Z 1
_cell_length_a 6.135(4)
_cell_length_b 8.107(4)
_cell_length_c 16.981(9)
_cell_measurement_reflns_used 25
_cell_measurement_temperature 295
_cell_measurement_theta_max 20
_cell_measurement_theta_min 12
_cell_volume 812.9(8)
_computing_cell_refinement CAD4_(Enraf-Nonius,_1994)
_computing_data_collection CAD4_(Enraf-Nonius,_1994)
_computing_data_reduction process_MolEN_(Fair,_1990)
_computing_molecular_graphics ORTEP
_computing_publication_material BTABLE_PTABLE_CIF_IN_MolEN_(Fair,_1990)
_computing_structure_refinement LSFM_MolEN_(Fair,_1990)
_computing_structure_solution Direct_methods_(SIR,_Burla_et_al.,_1989)
_diffrn_ambient_temperature 295
_diffrn_measurement_device Enraf_Nonius_MACH3
_diffrn_measurement_method \q/2\q
_diffrn_radiation_monochromator graphite
_diffrn_radiation_source xray_tube
_diffrn_radiation_type Mo-K\a
_diffrn_radiation_wavelength 0.71073
_diffrn_reflns_av_R_equivalents 0.061
_diffrn_reflns_av_sigmaI/netI 0.333
_diffrn_reflns_limit_h_max 8
_diffrn_reflns_limit_h_min 0
_diffrn_reflns_limit_k_max 11
_diffrn_reflns_limit_k_min -11
_diffrn_reflns_limit_l_max 23
_diffrn_reflns_limit_l_min -23
_diffrn_reflns_number 5135
_diffrn_reflns_theta_max 29.96
_diffrn_reflns_theta_min 2.5
_diffrn_standards_decay_% 0.50
_diffrn_standards_interval_count 400
_diffrn_standards_interval_time 120
_diffrn_standards_number 3
_exptl_absorpt_coefficient_mu 10.58
_exptl_absorpt_correction_T_max 1.0000
_exptl_absorpt_correction_T_min 0.2887
_exptl_absorpt_correction_type refined_empirical_(Walker_&_Stuart,_1983)
_exptl_crystal_colour black
_exptl_crystal_density_diffrn 1.806
_exptl_crystal_density_method none
_exptl_crystal_F_000 450
_exptl_crystal_size_max 1.00
_exptl_crystal_size_mid 0.60
_exptl_crystal_size_min 0.20
_refine_diff_density_max 0.810
_refine_diff_density_min -1.350
_refine_ls_abs_structure_details ' ?'
_refine_ls_extinction_method none
_refine_ls_goodness_of_fit_all 2.032
_refine_ls_goodness_of_fit_obs 1.865
_refine_ls_hydrogen_treatment included_not_refined
_refine_ls_matrix_type full
_refine_ls_number_constraints 0
_refine_ls_number_parameters 199
_refine_ls_number_reflns 3358
_refine_ls_number_restraints 36
_refine_ls_R_factor_all 0.091
_refine_ls_R_factor_obs 0.064
_refine_ls_shift/esd_max 0.000
_refine_ls_shift/esd_mean 0.000
_refine_ls_structure_factor_coef F
_refine_ls_weighting_details 'w = 4Fo^2^/(\s^2^(Fo^2^) + 0.0064 Fo^4^)'
_refine_ls_weighting_scheme calc
_refine_ls_wR_factor_all 0.100
_refine_ls_wR_factor_obs 0.092
_reflns_number_observed 3358
_reflns_number_total 4725
_reflns_observed_criterion >3.0\s(I)
_cod_data_source_file 810002ksup1.cif
_cod_data_source_block mg02c
_cod_depositor_comments
;
The following automatic conversions were performed:

'_refine_ls_weighting_scheme' value '4Fo^2^/(\s^2^(Fo^2^) + 0.0064
Fo^4^)' was changed to 'calc'. New tag '_refine_ls_weighting_details'
was created. The value of the new tag was set to 'w =
4Fo^2^/(\s^2^(Fo^2^) + 0.0064 Fo^4^)'.

Automatic conversion script
Id: cif_fix_values 3143 2015-03-26 13:38:13Z robertas 
;
_cod_original_cell_volume 812.9(6)
_cod_original_sg_symbol_H-M P-1
_cod_original_formula_sum C24H19O4S16
_cod_database_code 7213004

loop_
_symmetry_equiv_pos_as_xyz
x,y,z
-x,-y,-z

loop_
_atom_site_aniso_label
_atom_site_aniso_U_11
_atom_site_aniso_U_22
_atom_site_aniso_U_33
_atom_site_aniso_U_12
_atom_site_aniso_U_13
_atom_site_aniso_U_23
_atom_site_aniso_type_symbol
S1 0.0365(4) 0.0460(4) 0.0323(3) -0.0107(3) -0.0058(3) -0.0127(3) S
S2 0.0395(4) 0.0376(4) 0.0346(4) -0.0022(3) -0.0099(3) -0.0053(3) S
S3 0.0412(4) 0.0496(5) 0.0301(4) 0.0005(4) -0.0045(3) -0.0052(3) S
S4 0.0407(4) 0.0582(5) 0.0337(4) 0.0038(4) -0.0072(3) -0.0057(4) S
S5 0.0423(4) 0.0519(5) 0.0324(4) 0.0034(4) -0.0076(3) -0.0037(4) S
S6 0.0432(5) 0.0537(5) 0.0323(4) 0.0031(4) -0.0054(3) -0.0057(4) S
S7 0.0399(4) 0.0548(5) 0.0318(4) -0.0012(4) -0.0065(3) -0.0079(4) S
S8 0.0412(4) 0.0495(5) 0.0360(4) 0.0027(4) -0.0094(3) -0.0043(4) S
O1 0.049(1) 0.0081(7) 0.055(1) -0.0088(8) -0.0140(9) -0.0066(8) O
O2 0.049(1) 0.0162(8) 0.067(1) -0.0130(8) -0.018(1) -0.0128(8) O
C1 0.043(2) 0.034(1) 0.034(1) -0.010(1) -0.013(1) -0.006(1) C
C2 0.047(2) 0.036(2) 0.033(1) -0.013(1) -0.004(1) -0.002(1) C
C3 0.038(1) 0.024(1) 0.029(1) -0.010(1) -0.007(1) -0.003(1) C
C4 0.032(1) 0.028(1) 0.030(1) -0.010(1) -0.006(1) -0.008(1) C
C5 0.039(2) 0.034(1) 0.032(1) -0.007(1) -0.006(1) -0.006(1) C
C6 0.041(2) 0.033(1) 0.031(1) -0.006(1) -0.008(1) -0.003(1) C
C7 0.035(1) 0.028(1) 0.032(1) -0.007(1) -0.008(1) -0.006(1) C
C8 0.035(1) 0.030(1) 0.028(1) -0.008(1) -0.006(1) -0.003(1) C
C9 0.046(2) 0.024(1) 0.033(1) -0.012(1) -0.007(1) -0.002(1) C
C10 0.044(2) 0.027(1) 0.035(1) -0.010(1) -0.011(1) -0.005(1) C
C11 0.047(1) 0.0087(9) 0.033(1) -0.010(1) -0.011(1) -0.0054(9) C
C12 0.049(1) 0.0088(9) 0.023(1) -0.0117(9) -0.006(1) -0.0027(8) C

loop_
_atom_site_label
_atom_site_fract_x
_atom_site_fract_y
_atom_site_fract_z
_atom_site_U_iso_or_equiv
_atom_site_thermal_displace_type
_atom_site_calc_flag
_atom_site_calc_attached_atom
_atom_site_type_symbol
S1 0.6814(1) -0.1776(1) 0.19959(5) 0.0379(4) Uij ? ? S
S2 0.1287(1) -0.0055(1) 0.26088(5) 0.0372(4) Uij ? ? S
S3 0.2315(2) -0.1135(1) 0.42498(5) 0.0395(4) Uij ? ? S
S4 0.6876(2) -0.2657(1) 0.37486(5) 0.0431(4) Uij ? ? S
S5 0.3032(2) -0.2177(1) 0.61323(5) 0.0414(4) Uij ? ? S
S6 0.7554(2) -0.3742(1) 0.55986(5) 0.0422(4) Uij ? ? S
S7 0.3242(2) -0.3044(1) 0.78769(5) 0.0411(4) Uij ? ? S
S8 0.8651(2) -0.4918(1) 0.72219(5) 0.0419(4) Uij ? ? S
O1 1.0781(4) -0.8668(2) -0.0001(1) 0.028(1) Uij ? ? O
O2 0.7441(4) -0.7164(2) -0.0104(1) 0.038(1) Uij ? ? O
C1 0.2466(6) -0.0781(4) 0.1670(2) 0.037(1) Uij ? ? C
C2 0.4881(6) -0.0506(4) 0.1381(2) 0.039(2) Uij ? ? C
C3 0.3276(5) -0.1004(4) 0.3213(2) 0.030(1) Uij ? ? C
C4 0.5364(5) -0.1692(4) 0.2976(2) 0.030(1) Uij ? ? C
C5 0.4777(6) -0.2196(4) 0.4543(2) 0.035(1) Uij ? ? C
C6 0.5074(6) -0.2645(4) 0.5331(2) 0.035(1) Uij ? ? C
C7 0.4576(5) -0.3149(4) 0.6891(2) 0.032(1) Uij ? ? C
C8 0.6653(5) -0.3872(4) 0.6637(2) 0.031(1) Uij ? ? C
C9 0.5110(6) -0.4461(4) 0.8463(2) 0.033(1) Uij ? ? C
C10 0.7533(6) -0.4259(4) 0.8183(2) 0.035(1) Uij ? ? C
C11 1.0551(5) -0.5780(3) 0.0005(2) 0.024(1) Uij ? ? C
C12 0.9403(5) -0.7290(3) -0.0033(2) 0.022(1) Uij ? ? C
H1 0.4888 -0.5590 0.8433 0.0437 Uiso calc C9 H
H2 0.4742 -0.4273 0.9008 0.0437 Uiso calc C9 H
H3 0.7723 -0.3111 0.8143 0.0447 Uiso calc C10 H
H4 0.8355 -0.4922 0.8575 0.0447 Uiso calc C10 H
H5 0.1621 -0.0208 0.1267 0.0459 Uiso calc C1 H
H6 0.2349 -0.1962 0.1736 0.0459 Uiso calc C1 H
H7 0.5283 -0.0779 0.0845 0.0503 Uiso calc C2 H
H8 0.5029 0.0640 0.1373 0.0503 Uiso calc C2 H
H10 1.2115 -0.5933 0.0049 0.0372 Uiso calc C11 H

loop_
_atom_type_symbol
_atom_type_scat_dispersion_real
_atom_type_scat_dispersion_imag
_atom_type_scat_source
C 0.002 0.002 International_Tables_Vol_IV_Table_2.3.1
H 0.000 0.000 International_Tables_Vol_IV_Table_2.3.1
O 0.008 0.006 International_Tables_Vol_IV_Table_2.3.1
S 0.110 0.124 International_Tables_Vol_IV_Table_2.3.1

loop_
_geom_angle_atom_site_label_1
_geom_angle_atom_site_label_2
_geom_angle_atom_site_label_3
_geom_angle
C2 S1 C4 101.9(1)
C1 S2 C3 100.8(1)
C3 S3 C5 95.2(1)
C4 S4 C5 95.6(1)
C6 S5 C7 95.6(2)
C6 S6 C8 94.8(1)
C7 S7 C9 102.0(1)
C8 S8 C10 100.8(1)
S2 C1 C2 114.6(3)
S1 C2 C1 114.6(2)
S2 C3 S3 114.0(2)
S2 C3 C4 128.1(2)
S3 C3 C4 117.9(2)
S1 C4 S4 114.4(2)
S1 C4 C3 129.2(2)
S4 C4 C3 116.3(2)
S3 C5 S4 115.0(2)
S3 C5 C6 123.3(2)
S4 C5 C6 121.7(3)
S5 C6 S6 115.5(2)
S5 C6 C5 122.7(3)
S6 C6 C5 121.8(2)
S5 C7 S7 115.4(2)
S5 C7 C8 116.2(2)
S7 C7 C8 128.5(3)
S6 C8 S8 113.7(2)
S6 C8 C7 117.9(2)
S8 C8 C7 128.4(2)
S7 C9 C10 114.4(2)
S8 C10 C9 114.5(3)
O1 C12 O2 126.4(3)
O1 C12 C11 111.4(3)
O2 C12 C11 122.2(2)

loop_
_geom_bond_atom_site_label_1
_geom_bond_atom_site_label_2
_geom_bond_distance
S1 C2 1.812(4)
S1 C4 1.749(3)
S2 C1 1.790(3)
S2 C3 1.744(3)
S3 C3 1.743(3)
S3 C5 1.739(3)
S4 C4 1.752(3)
S4 C5 1.742(3)
S5 C6 1.732(3)
S5 C7 1.747(3)
S6 C6 1.743(3)
S6 C8 1.740(3)
S7 C7 1.738(3)
S7 C9 1.807(3)
S8 C8 1.749(3)
S8 C10 1.794(3)
O1 C12 1.301(3)
O2 C12 1.219(4)
C1 C2 1.510(5)
C3 C4 1.344(4)
C5 C6 1.363(5)
C7 C8 1.354(4)
C9 C10 1.500(5)
C11 C12 1.510(4)
